data_7131146
loop_
_publ_author_name
'English, Laura E.'
'Horsley Downie, Thomas M.'
'Lyall, Catherine L.'
'Mahon, Mary F.'
'McMullin, Claire L.'
'Neale, Samuel E.'
'Saunders, Carla M.'
'Liptrot, David J.'

_publ_section_title
;
 Selective hydroboration of electron-rich isocyanates by an NHC-copper(I)
 alkoxide.
;
_journal_issue 8
_journal_name_full 'Chemical communications (Cambridge, England)'
_journal_page_first 1074
_journal_page_last 1077
_journal_paper_doi 10.1039/d2cc04742j
_journal_volume 59
_journal_year 2023
_chemical_formula_moiety 'C14 H17 B N2 O3'
_chemical_formula_sum 'C14 H17 B N2 O3'
_chemical_formula_weight 272.10
_space_group_crystal_system triclinic
_space_group_IT_number 2
_space_group_name_Hall '-P 1'
_space_group_name_H-M_alt 'P -1'
_atom_sites_solution_hydrogens geom
_atom_sites_solution_primary dual
_audit_creation_date 2022-07-25
_audit_creation_method
;
Olex2 1.5
(compiled 2022.04.07 svn.rca3783a0 for OlexSys, GUI svn.r6498)
;
_audit_update_record
;
2022-08-06 deposited with the CCDC.	2022-12-26 downloaded from the CCDC.
;
_cell_angle_alpha 76.504(4)
_cell_angle_beta 86.081(4)
_cell_angle_gamma 83.312(4)
_cell_formula_units_Z 2
_cell_length_a 7.9081(4)
_cell_length_b 9.4286(4)
_cell_length_c 9.6551(5)
_cell_measurement_reflns_used 4125
_cell_measurement_temperature 150.00(10)
_cell_measurement_theta_max 72.3550
_cell_measurement_theta_min 4.7080
_cell_volume 694.63(6)
_computing_cell_refinement 'CrysAlisPro 1.171.39.46 (Rigaku OD, 2018)'
_computing_data_collection 'CrysAlisPro 1.171.39.46 (Rigaku OD, 2018)'
_computing_data_reduction 'CrysAlisPro 1.171.39.46 (Rigaku OD, 2018)'
_computing_molecular_graphics 'Olex2 1.5 (Dolomanov et al., 2009)'
_computing_publication_material 'Olex2 1.5 (Dolomanov et al., 2009)'
_computing_structure_refinement 'SHELXL 2014/3 (Sheldrick, 2015)'
_computing_structure_solution 'SHELXT 2018/2 (Sheldrick, 2018)'
_diffrn_ambient_environment N~2~
_diffrn_ambient_temperature 150.00(10)
_diffrn_detector 'CCD plate'
_diffrn_detector_area_resol_mean 8.1150
_diffrn_detector_type EosS2
_diffrn_measured_fraction_theta_full 0.994
_diffrn_measured_fraction_theta_max 0.992
_diffrn_measurement_device 'four-circle diffractometer'
_diffrn_measurement_device_type 'SuperNova, Dual, Cu at home/near, EosS2'
_diffrn_measurement_method '\w scans'
_diffrn_radiation_monochromator mirror
_diffrn_radiation_probe x-ray
_diffrn_radiation_type 'Cu K\a'
_diffrn_radiation_wavelength 1.54184
_diffrn_reflns_av_R_equivalents 0.0169
_diffrn_reflns_av_unetI/netI 0.0241
_diffrn_reflns_Laue_measured_fraction_full 0.994
_diffrn_reflns_Laue_measured_fraction_max 0.992
_diffrn_reflns_limit_h_max 9
_diffrn_reflns_limit_h_min -8
_diffrn_reflns_limit_k_max 10
_diffrn_reflns_limit_k_min -11
_diffrn_reflns_limit_l_max 10
_diffrn_reflns_limit_l_min -11
_diffrn_reflns_number 5451
_diffrn_reflns_point_group_measured_fraction_full 0.994
_diffrn_reflns_point_group_measured_fraction_max 0.992
_diffrn_reflns_theta_full 67.684
_diffrn_reflns_theta_max 72.241
_diffrn_reflns_theta_min 4.714
_diffrn_source 'micro-focus sealed X-ray tube'
_diffrn_source_type 'SuperNova (Cu) X-ray Source'
_exptl_absorpt_coefficient_mu 0.740
_exptl_absorpt_correction_T_max 1.00000
_exptl_absorpt_correction_T_min 0.90768
_exptl_absorpt_correction_type multi-scan
_exptl_absorpt_process_details
;
CrysAlisPro 1.171.39.46 (Rigaku Oxford Diffraction, 2018)
Empirical absorption correction using spherical harmonics,
 implemented in SCALE3 ABSPACK scaling algorithm.
;
_exptl_crystal_colour colourless
_exptl_crystal_colour_primary colourless
_exptl_crystal_density_diffrn 1.301
_exptl_crystal_description block
_exptl_crystal_F_000 288
_exptl_crystal_size_max 0.241
_exptl_crystal_size_mid 0.145
_exptl_crystal_size_min 0.078
_refine_diff_density_max 0.253
_refine_diff_density_min -0.208
_refine_diff_density_rms 0.039
_refine_ls_extinction_method none
_refine_ls_goodness_of_fit_ref 1.027
_refine_ls_hydrogen_treatment constr
_refine_ls_matrix_type full
_refine_ls_number_parameters 185
_refine_ls_number_reflns 2714
_refine_ls_number_restraints 0
_refine_ls_restrained_S_all 1.027
_refine_ls_R_factor_all 0.0363
_refine_ls_R_factor_gt 0.0341
_refine_ls_shift/su_max 0.000
_refine_ls_shift/su_mean 0.000
_refine_ls_structure_factor_coef Fsqd
_refine_ls_weighting_details 'w=1/[\s^2^(Fo^2^)+(0.0481P)^2^+0.1725P] where P=(Fo^2^+2Fc^2^)/3'
_refine_ls_weighting_scheme calc
_refine_ls_wR_factor_gt 0.0893
_refine_ls_wR_factor_ref 0.0909
_reflns_Friedel_coverage 0.000
_reflns_number_gt 2543
_reflns_number_total 2714
_reflns_threshold_expression 'I > 2\s(I)'
_cod_data_source_file d2cc04742j2.cif
_cod_data_source_block s22djl13
_cod_depositor_comments 'Adding full bibliography for 7131146--7131147.cif.'
_cod_database_code 7131146
_shelxl_version_number 2014-3
_shelx_space_group_comment
;
The symmetry employed for this shelxl refinement is uniquely defined
by the following loop, which should always be used as a source of
symmetry information in preference to the above space-group names.
They are only intended as comments.
;
_olex2_refinement_description
;
1. Fixed Uiso
 At 1.2 times of:
  All C(H) groups
 At 1.5 times of:
  All C(H,H,H) groups
2.a Aromatic/amide H refined with riding coordinates:
 C3(H3), C4(H4), C6(H6), C7(H7), C8(H8)
2.b Idealised Me refined as rotating group:
 C11(H11A,H11B,H11C), C12(H12A,H12B,H12C), C13(H13A,H13B,H13C), C14(H14A,H14B,
 H14C)
;
_olex2_submission_special_instructions 'No special instructions were received'

loop_
_space_group_symop_operation_xyz
'x, y, z'
'-x, -y, -z'

loop_
_atom_site_label
_atom_site_type_symbol
_atom_site_fract_x
_atom_site_fract_y
_atom_site_fract_z
_atom_site_U_iso_or_equiv
_atom_site_adp_type
_atom_site_occupancy
_atom_site_site_symmetry_order
_atom_site_calc_flag
_atom_site_refinement_flags_posn
_atom_site_refinement_flags_adp
_atom_site_refinement_flags_occupancy
_atom_site_disorder_assembly
_atom_site_disorder_group
O1 O 0.24244(11) 0.58872(10) 0.74053(8) 0.0311(2) Uani 1 1 d . . . . .
O2 O 0.35616(10) 0.78294(9) 0.24785(8) 0.02482(18) Uani 1 1 d . . . . .
O3 O 0.15066(10) 0.62671(9) 0.32341(8) 0.02570(19) Uani 1 1 d . . . . .
N1 N 1.00404(13) 0.95511(13) 0.68969(12) 0.0344(2) Uani 1 1 d . . . . .
N2 N 0.30947(10) 0.69221(9) 0.50563(9) 0.01754(19) Uani 1 1 d . . . . .
C1 C 0.88685(13) 0.91455(12) 0.65340(11) 0.0243(2) Uani 1 1 d . . . . .
C2 C 0.73894(12) 0.86150(11) 0.61179(11) 0.0195(2) Uani 1 1 d . . . . .
C3 C 0.75503(12) 0.77915(12) 0.50808(11) 0.0219(2) Uani 1 1 d . . . . .
H3 H 0.8626 0.7611 0.4617 0.026 Uiso 1 1 calc R U . . .
C4 C 0.61300(13) 0.72386(11) 0.47326(11) 0.0201(2) Uani 1 1 d . . . . .
H4 H 0.6230 0.6668 0.4035 0.024 Uiso 1 1 calc R U . . .
C5 C 0.45518(12) 0.75210(10) 0.54080(10) 0.0164(2) Uani 1 1 d . . . . .
C6 C 0.43833(12) 0.83787(11) 0.64127(10) 0.0183(2) Uani 1 1 d . . . . .
H6 H 0.3299 0.8591 0.6848 0.022 Uiso 1 1 calc R U . . .
C7 C 0.58024(13) 0.89214(11) 0.67745(10) 0.0194(2) Uani 1 1 d . . . . .
H7 H 0.5698 0.9500 0.7466 0.023 Uiso 1 1 calc R U . . .
C8 C 0.21276(13) 0.61366(12) 0.61525(11) 0.0217(2) Uani 1 1 d . . . . .
H8 H 0.1154 0.5763 0.5904 0.026 Uiso 1 1 calc R U . . .
C9 C 0.30084(12) 0.75576(10) 0.11598(10) 0.0171(2) Uani 1 1 d . . . . .
C10 C 0.15041(12) 0.65570(10) 0.16746(10) 0.0175(2) Uani 1 1 d . . . . .
C11 C 0.45555(14) 0.68142(13) 0.04889(14) 0.0314(3) Uani 1 1 d . . . . .
H11A H 0.5460 0.7470 0.0275 0.047 Uiso 1 1 calc R U . . .
H11B H 0.4240 0.6590 -0.0395 0.047 Uiso 1 1 calc R U . . .
H11C H 0.4964 0.5903 0.1154 0.047 Uiso 1 1 calc R U . . .
C12 C 0.24707(14) 0.90387(12) 0.02020(12) 0.0271(2) Uani 1 1 d . . . . .
H12A H 0.1577 0.9568 0.0697 0.041 Uiso 1 1 calc R U . . .
H12B H 0.2033 0.8898 -0.0677 0.041 Uiso 1 1 calc R U . . .
H12C H 0.3455 0.9607 -0.0033 0.041 Uiso 1 1 calc R U . . .
C13 C 0.17848(17) 0.50807(13) 0.12790(14) 0.0331(3) Uani 1 1 d . . . . .
H13A H 0.2834 0.4539 0.1692 0.050 Uiso 1 1 calc R U . . .
H13B H 0.1884 0.5228 0.0239 0.050 Uiso 1 1 calc R U . . .
H13C H 0.0818 0.4521 0.1650 0.050 Uiso 1 1 calc R U . . .
C14 C -0.02545(14) 0.73060(14) 0.12584(15) 0.0354(3) Uani 1 1 d . . . . .
H14A H -0.1119 0.6653 0.1693 0.053 Uiso 1 1 calc R U . . .
H14B H -0.0318 0.7531 0.0219 0.053 Uiso 1 1 calc R U . . .
H14C H -0.0460 0.8217 0.1595 0.053 Uiso 1 1 calc R U . . .
B1 B 0.27136(13) 0.70147(12) 0.35800(12) 0.0168(2) Uani 1 1 d . . . . .

loop_
_atom_site_aniso_label
_atom_site_aniso_U_11
_atom_site_aniso_U_22
_atom_site_aniso_U_33
_atom_site_aniso_U_23
_atom_site_aniso_U_13
_atom_site_aniso_U_12
O1 0.0376(4) 0.0392(4) 0.0169(4) -0.0013(3) -0.0001(3) -0.0166(4)
O2 0.0316(4) 0.0309(4) 0.0149(4) -0.0044(3) -0.0028(3) -0.0158(3)
O3 0.0271(4) 0.0393(4) 0.0142(4) -0.0076(3) 0.0019(3) -0.0161(3)
N1 0.0222(5) 0.0524(6) 0.0346(5) -0.0197(5) -0.0005(4) -0.0095(4)
N2 0.0178(4) 0.0205(4) 0.0150(4) -0.0052(3) -0.0006(3) -0.0028(3)
C1 0.0205(5) 0.0315(5) 0.0224(5) -0.0095(4) 0.0004(4) -0.0027(4)
C2 0.0181(5) 0.0219(5) 0.0184(5) -0.0034(4) -0.0026(4) -0.0024(4)
C3 0.0160(4) 0.0273(5) 0.0225(5) -0.0079(4) 0.0002(4) 0.0019(4)
C4 0.0197(5) 0.0226(5) 0.0196(5) -0.0096(4) -0.0012(4) 0.0021(4)
C5 0.0175(4) 0.0173(4) 0.0137(4) -0.0020(3) -0.0022(3) -0.0015(3)
C6 0.0180(4) 0.0217(5) 0.0153(4) -0.0053(4) 0.0021(3) -0.0019(3)
C7 0.0218(5) 0.0217(5) 0.0159(4) -0.0064(4) 0.0001(4) -0.0031(4)
C8 0.0219(5) 0.0254(5) 0.0188(5) -0.0054(4) 0.0004(4) -0.0062(4)
C9 0.0187(4) 0.0200(4) 0.0140(4) -0.0058(3) -0.0011(3) -0.0029(3)
C10 0.0198(5) 0.0204(5) 0.0132(4) -0.0045(3) -0.0014(3) -0.0038(4)
C11 0.0226(5) 0.0315(6) 0.0435(7) -0.0175(5) 0.0083(5) -0.0040(4)
C12 0.0268(5) 0.0253(5) 0.0259(5) 0.0022(4) -0.0017(4) -0.0052(4)
C13 0.0409(6) 0.0269(5) 0.0365(6) -0.0166(5) 0.0135(5) -0.0135(5)
C14 0.0203(5) 0.0337(6) 0.0472(7) 0.0050(5) -0.0094(5) -0.0064(4)
B1 0.0168(5) 0.0178(5) 0.0164(5) -0.0060(4) -0.0016(4) 0.0004(4)

loop_
_atom_type_symbol
_atom_type_description
_atom_type_scat_dispersion_real
_atom_type_scat_dispersion_imag
_atom_type_scat_source
C C 0.0181 0.0091 'International Tables Vol C Tables 4.2.6.8 and 6.1.1.4'
H H 0.0000 0.0000 'International Tables Vol C Tables 4.2.6.8 and 6.1.1.4'
B B 0.0090 0.0039 'International Tables Vol C Tables 4.2.6.8 and 6.1.1.4'
N N 0.0311 0.0180 'International Tables Vol C Tables 4.2.6.8 and 6.1.1.4'
O O 0.0492 0.0322 'International Tables Vol C Tables 4.2.6.8 and 6.1.1.4'

loop_
_geom_angle_atom_site_label_1
_geom_angle_atom_site_label_2
_geom_angle_atom_site_label_3
_geom_angle
_geom_angle_site_symmetry_1
_geom_angle_site_symmetry_3
_geom_angle_publ_flag
B1 O2 C9 108.18(8) . . ?
B1 O3 C10 107.81(8) . . ?
C5 N2 B1 121.44(8) . . ?
C8 N2 C5 118.43(8) . . ?
C8 N2 B1 119.90(9) . . ?
N1 C1 C2 178.44(12) . . ?
C3 C2 C1 120.07(9) . . ?
C3 C2 C7 120.61(9) . . ?
C7 C2 C1 119.31(9) . . ?
C2 C3 H3 120.3 . . ?
C4 C3 C2 119.45(9) . . ?
C4 C3 H3 120.3 . . ?
C3 C4 H4 120.0 . . ?
C3 C4 C5 119.92(9) . . ?
C5 C4 H4 120.0 . . ?
C4 C5 N2 119.44(8) . . ?
C6 C5 N2 119.99(8) . . ?
C6 C5 C4 120.57(9) . . ?
C5 C6 H6 120.1 . . ?
C7 C6 C5 119.70(9) . . ?
C7 C6 H6 120.1 . . ?
C2 C7 H7 120.1 . . ?
C6 C7 C2 119.71(9) . . ?
C6 C7 H7 120.1 . . ?
O1 C8 N2 125.10(10) . . ?
O1 C8 H8 117.4 . . ?
N2 C8 H8 117.4 . . ?
O2 C9 C10 103.80(7) . . ?
O2 C9 C11 106.44(8) . . ?
O2 C9 C12 107.13(8) . . ?
C11 C9 C10 114.46(8) . . ?
C12 C9 C10 114.36(8) . . ?
C12 C9 C11 109.90(9) . . ?
O3 C10 C9 103.84(7) . . ?
O3 C10 C13 106.83(8) . . ?
O3 C10 C14 106.31(9) . . ?
C13 C10 C9 114.30(8) . . ?
C13 C10 C14 110.24(10) . . ?
C14 C10 C9 114.50(8) . . ?
C9 C11 H11A 109.5 . . ?
C9 C11 H11B 109.5 . . ?
C9 C11 H11C 109.5 . . ?
H11A C11 H11B 109.5 . . ?
H11A C11 H11C 109.5 . . ?
H11B C11 H11C 109.5 . . ?
C9 C12 H12A 109.5 . . ?
C9 C12 H12B 109.5 . . ?
C9 C12 H12C 109.5 . . ?
H12A C12 H12B 109.5 . . ?
H12A C12 H12C 109.5 . . ?
H12B C12 H12C 109.5 . . ?
C10 C13 H13A 109.5 . . ?
C10 C13 H13B 109.5 . . ?
C10 C13 H13C 109.5 . . ?
H13A C13 H13B 109.5 . . ?
H13A C13 H13C 109.5 . . ?
H13B C13 H13C 109.5 . . ?
C10 C14 H14A 109.5 . . ?
C10 C14 H14B 109.5 . . ?
C10 C14 H14C 109.5 . . ?
H14A C14 H14B 109.5 . . ?
H14A C14 H14C 109.5 . . ?
H14B C14 H14C 109.5 . . ?
O2 B1 O3 115.98(9) . . ?
O2 B1 N2 122.01(9) . . ?
O3 B1 N2 122.00(9) . . ?

loop_
_geom_bond_atom_site_label_1
_geom_bond_atom_site_label_2
_geom_bond_distance
_geom_bond_site_symmetry_2
_geom_bond_publ_flag
O1 C8 1.2110(14) . ?
O2 C9 1.4605(11) . ?
O2 B1 1.3461(14) . ?
O3 C10 1.4663(11) . ?
O3 B1 1.3527(13) . ?
N1 C1 1.1478(16) . ?
N2 C5 1.4340(12) . ?
N2 C8 1.3817(13) . ?
N2 B1 1.4576(13) . ?
C1 C2 1.4401(14) . ?
C2 C3 1.3944(15) . ?
C2 C7 1.3973(14) . ?
C3 H3 0.9500 . ?
C3 C4 1.3843(15) . ?
C4 H4 0.9500 . ?
C4 C5 1.3951(14) . ?
C5 C6 1.3914(14) . ?
C6 H6 0.9500 . ?
C6 C7 1.3835(14) . ?
C7 H7 0.9500 . ?
C8 H8 0.9500 . ?
C9 C10 1.5856(13) . ?
C9 C11 1.5204(14) . ?
C9 C12 1.5162(14) . ?
C10 C13 1.5157(14) . ?
C10 C14 1.5197(14) . ?
C11 H11A 0.9800 . ?
C11 H11B 0.9800 . ?
C11 H11C 0.9800 . ?
C12 H12A 0.9800 . ?
C12 H12B 0.9800 . ?
C12 H12C 0.9800 . ?
C13 H13A 0.9800 . ?
C13 H13B 0.9800 . ?
C13 H13C 0.9800 . ?
C14 H14A 0.9800 . ?
C14 H14B 0.9800 . ?
C14 H14C 0.9800 . ?

loop_
_geom_torsion_atom_site_label_1
_geom_torsion_atom_site_label_2
_geom_torsion_atom_site_label_3
_geom_torsion_atom_site_label_4
_geom_torsion
_geom_torsion_site_symmetry_1
_geom_torsion_site_symmetry_2
_geom_torsion_site_symmetry_3
_geom_torsion_site_symmetry_4
_geom_torsion_publ_flag
O2 C9 C10 O3 -5.43(9) . . . . ?
O2 C9 C10 C13 -121.43(9) . . . . ?
O2 C9 C10 C14 110.05(10) . . . . ?
N2 C5 C6 C7 178.32(8) . . . . ?
C1 C2 C3 C4 177.40(9) . . . . ?
C1 C2 C7 C6 -178.04(9) . . . . ?
C2 C3 C4 C5 0.67(15) . . . . ?
C3 C2 C7 C6 1.28(15) . . . . ?
C3 C4 C5 N2 -178.96(9) . . . . ?
C3 C4 C5 C6 1.21(15) . . . . ?
C4 C5 C6 C7 -1.85(14) . . . . ?
C5 N2 C8 O1 -1.20(16) . . . . ?
C5 N2 B1 O2 -9.15(14) . . . . ?
C5 N2 B1 O3 169.69(9) . . . . ?
C5 C6 C7 C2 0.60(15) . . . . ?
C7 C2 C3 C4 -1.91(15) . . . . ?
C8 N2 C5 C4 128.02(10) . . . . ?
C8 N2 C5 C6 -52.15(12) . . . . ?
C8 N2 B1 O2 176.45(9) . . . . ?
C8 N2 B1 O3 -4.72(14) . . . . ?
C9 O2 B1 O3 -5.09(12) . . . . ?
C9 O2 B1 N2 173.81(9) . . . . ?
C10 O3 B1 O2 1.24(12) . . . . ?
C10 O3 B1 N2 -177.66(9) . . . . ?
C11 C9 C10 O3 110.15(10) . . . . ?
C11 C9 C10 C13 -5.85(13) . . . . ?
C11 C9 C10 C14 -134.37(11) . . . . ?
C12 C9 C10 O3 -121.79(9) . . . . ?
C12 C9 C10 C13 122.21(10) . . . . ?
C12 C9 C10 C14 -6.32(13) . . . . ?
B1 O2 C9 C10 6.26(10) . . . . ?
B1 O2 C9 C11 -114.87(9) . . . . ?
B1 O2 C9 C12 127.60(9) . . . . ?
B1 O3 C10 C9 2.79(10) . . . . ?
B1 O3 C10 C13 123.93(9) . . . . ?
B1 O3 C10 C14 -118.35(9) . . . . ?
B1 N2 C5 C4 -46.47(13) . . . . ?
B1 N2 C5 C6 133.36(10) . . . . ?
B1 N2 C8 O1 173.38(10) . . . . ?
